data_4322432
loop_
_publ_author_name
'Christopher G. Pernin'
'James A. Ibers'

_publ_section_title
;
 Bis(cyclopentadienyl)yttrium Complexes of the Ligand [N(QPPh2)2]- (Q = S,
 Se): Synthesis, Structure, and NMR Properties of Cp2Y[\h3-N(QPPh2)2]
;
_journal_name_full 'Inorganic Chemistry'
_journal_page_first 5478
_journal_page_last 5483
_journal_paper_doi 10.1021/ic990602n
_journal_volume 38
_journal_year 1999
_chemical_formula_sum 'C34 H30 N P2 S2 Y'
_chemical_formula_weight 667.56
_chemical_name_systematic
; 
 ? 
;
_space_group_IT_number 2
_symmetry_cell_setting triclinic
_symmetry_space_group_name_Hall '-P 1'
_symmetry_space_group_name_H-M 'P -1'
_atom_sites_solution_hydrogens geom
_atom_sites_solution_primary direct
_atom_sites_solution_secondary difmap
_audit_creation_method SHELXL-97
_cell_angle_alpha 87.382(9)
_cell_angle_beta 87.358(9)
_cell_angle_gamma 68.689(9)
_cell_formula_units_Z 2
_cell_length_a 9.685(5)
_cell_length_b 12.176(6)
_cell_length_c 13.978(7)
_cell_measurement_temperature 153(2)
_cell_measurement_theta_max 28.39
_cell_measurement_theta_min 1.46
_cell_volume 1533.3(13)
_computing_cell_refinement 'SAINT-Plus version 5.101 (Bruker, 1997)'
_computing_data_collection 'SMART version 5.101 (Bruker, 1997)'
_computing_data_reduction 'SAINT-Plus version 5.101 (Bruker, 1997)'
_computing_molecular_graphics 'SHELXTL-97 (Sheldrick, 1997)'
_computing_publication_material 'SHELXTL-97 (Sheldrick, 1997)'
_computing_structure_refinement 'SHELXL-97 (Sheldrick, 1997)'
_computing_structure_solution 'SHELXS-97 (Sheldrick, 1990)'
_diffrn_ambient_temperature 153(2)
_diffrn_measured_fraction_theta_full 0.886
_diffrn_measured_fraction_theta_max 0.886
_diffrn_measurement_device_type 'Bruker Smart 1000 CCD'
_diffrn_measurement_method \w
_diffrn_radiation_monochromator graphite
_diffrn_radiation_source 'fine-focus sealed tube'
_diffrn_radiation_type MoK\a
_diffrn_radiation_wavelength 0.71073
_diffrn_reflns_av_R_equivalents 0.0544
_diffrn_reflns_av_sigmaI/netI 0.1304
_diffrn_reflns_limit_h_max 12
_diffrn_reflns_limit_h_min -12
_diffrn_reflns_limit_k_max 16
_diffrn_reflns_limit_k_min -16
_diffrn_reflns_limit_l_max 17
_diffrn_reflns_limit_l_min -17
_diffrn_reflns_number 11332
_diffrn_reflns_theta_full 28.39
_diffrn_reflns_theta_max 28.39
_diffrn_reflns_theta_min 1.46
_diffrn_standards_decay_% <2
_exptl_absorpt_coefficient_mu 2.167
_exptl_absorpt_correction_type numerical
_exptl_absorpt_process_details 'face-indexed (Sheldrick, 1997)'
_exptl_crystal_colour colorless
_exptl_crystal_density_diffrn 1.446
_exptl_crystal_density_method 'not measured'
_exptl_crystal_description plate
_exptl_crystal_F_000 684
_refine_diff_density_max 1.828
_refine_diff_density_min -1.874
_refine_diff_density_rms 0.191
_refine_ls_extinction_method none
_refine_ls_goodness_of_fit_ref 1.048
_refine_ls_hydrogen_treatment mixed
_refine_ls_matrix_type full
_refine_ls_number_parameters 361
_refine_ls_number_reflns 6805
_refine_ls_number_restraints 0
_refine_ls_restrained_S_all 1.048
_refine_ls_R_factor_all 0.1154
_refine_ls_R_factor_gt 0.0469
_refine_ls_shift/su_max 0.000
_refine_ls_shift/su_mean 0.000
_refine_ls_structure_factor_coef Fsqd
_refine_ls_weighting_details
; calc 
 [1.00000+0.00000exp(0.00(sin\q/\l)^2^)]/ 
   [\s^2^(Fo^2^)+0.0000+0.0000*P+(0.0400P)^2^+0.0000sin\q/\l] 
 where P = 1.00000Fo^2^ + 0.00000Fc^2^ 
;
_refine_ls_weighting_scheme calc
_refine_ls_wR_factor_gt 0.0950
_refine_ls_wR_factor_ref 0.1197
_reflns_number_gt 4023
_reflns_number_total 6805
_reflns_threshold_expression >2sigma(I)
_cod_data_source_file ic990602n_1.cif
_cod_data_source_block Cp2Y[N(SPPh2)2]
_cod_original_cell_volume 1533.1(13)
_cod_database_code 4322432

loop_
_symmetry_equiv_pos_as_xyz
'x, y, z'
'-x, -y, -z'

loop_
_atom_site_label
_atom_site_type_symbol
_atom_site_fract_x
_atom_site_fract_y
_atom_site_fract_z
_atom_site_U_iso_or_equiv
_atom_site_adp_type
_atom_site_occupancy
_atom_site_symmetry_multiplicity
_atom_site_calc_flag
_atom_site_refinement_flags
_atom_site_disorder_assembly
_atom_site_disorder_group
N1 N 0.1602(4) 0.2154(3) 0.2355(3) 0.0185(8) Uani 1 1 d . . .
Y1 Y 0.28448(5) 0.32265(4) 0.13594(3) 0.02171(14) Uani 1 1 d . . .
P1 P 0.27689(13) 0.13178(11) 0.31115(8) 0.0199(3) Uani 1 1 d . . .
P2 P -0.00485(13) 0.24438(11) 0.19415(9) 0.0219(3) Uani 1 1 d . . .
S1 S 0.47056(13) 0.14434(11) 0.27083(9) 0.0263(3) Uani 1 1 d . . .
S2 S -0.01814(14) 0.35646(11) 0.08424(9) 0.0295(3) Uani 1 1 d . . .
C1 C 0.2955(6) 0.3005(5) -0.0549(4) 0.0381(14) Uani 1 1 d . . .
H1A H 0.2046 0.3332 -0.0873 0.046 Uiso 1 1 calc R . .
C2 C 0.3907(6) 0.3583(5) -0.0372(4) 0.0364(13) Uani 1 1 d . . .
H2A H 0.3757 0.4380 -0.0550 0.044 Uiso 1 1 calc R . .
C3 C 0.5128(6) 0.2798(5) 0.0113(4) 0.0355(13) Uani 1 1 d . . .
H3A H 0.5950 0.2965 0.0321 0.043 Uiso 1 1 calc R . .
C4 C 0.4916(6) 0.1732(5) 0.0235(3) 0.0366(13) Uani 1 1 d . . .
H4A H 0.5575 0.1038 0.0540 0.044 Uiso 1 1 calc R . .
C5 C 0.3571(6) 0.1846(5) -0.0165(3) 0.0358(13) Uani 1 1 d . . .
H5A H 0.3152 0.1253 -0.0176 0.043 Uiso 1 1 calc R . .
C6 C 0.1511(6) 0.5010(5) 0.2524(4) 0.0353(13) Uani 1 1 d . . .
H6A H 0.0612 0.5032 0.2840 0.042 Uiso 1 1 calc R . .
C7 C 0.1634(7) 0.5519(5) 0.1626(4) 0.0412(15) Uani 1 1 d . . .
H7A H 0.0837 0.5940 0.1223 0.049 Uiso 1 1 calc R . .
C8 C 0.3126(8) 0.5304(5) 0.1423(4) 0.0504(17) Uani 1 1 d . . .
H8A H 0.3527 0.5565 0.0864 0.060 Uiso 1 1 calc R . .
C9 C 0.3938(6) 0.4631(5) 0.2196(5) 0.0503(17) Uani 1 1 d . . .
H9A H 0.4985 0.4340 0.2247 0.060 Uiso 1 1 calc R . .
C10 C 0.2909(6) 0.4470(4) 0.2875(4) 0.0344(13) Uani 1 1 d . . .
H10A H 0.3140 0.4058 0.3476 0.041 Uiso 1 1 calc R . .
C11 C 0.2839(5) -0.0189(4) 0.3124(3) 0.0217(11) Uani 1 1 d . . .
C12 C 0.1676(6) -0.0443(5) 0.3596(4) 0.0355(14) Uani 1 1 d . . .
H12A H 0.0939 0.0144 0.3956 0.043 Uiso 1 1 calc R . .
C13 C 0.1607(7) -0.1553(5) 0.3536(4) 0.0432(16) Uani 1 1 d . . .
H13A H 0.0807 -0.1724 0.3839 0.052 Uiso 1 1 calc R . .
C14 C 0.2716(7) -0.2421(5) 0.3027(4) 0.0467(17) Uani 1 1 d . . .
H14A H 0.2674 -0.3185 0.2992 0.056 Uiso 1 1 calc R . .
C15 C 0.3867(7) -0.2177(5) 0.2576(4) 0.0411(14) Uani 1 1 d . . .
H15A H 0.4617 -0.2775 0.2234 0.049 Uiso 1 1 calc R . .
C16 C 0.3939(6) -0.1060(4) 0.2619(3) 0.0298(12) Uani 1 1 d . . .
H16A H 0.4735 -0.0893 0.2305 0.036 Uiso 1 1 calc R . .
C17 C 0.2229(5) 0.1789(4) 0.4330(3) 0.0235(11) Uani 1 1 d . . .
C18 C 0.1188(5) 0.2898(5) 0.4526(3) 0.0280(12) Uani 1 1 d . . .
H18A H 0.0707 0.3415 0.4013 0.034 Uiso 1 1 calc R . .
C19 C 0.0846(6) 0.3259(5) 0.5465(4) 0.0343(13) Uani 1 1 d . . .
H19A H 0.0129 0.4017 0.5592 0.041 Uiso 1 1 calc R . .
C20 C 0.1551(6) 0.2513(5) 0.6218(4) 0.0374(14) Uani 1 1 d . . .
H20A H 0.1324 0.2757 0.6861 0.045 Uiso 1 1 calc R . .
C21 C 0.2593(6) 0.1406(5) 0.6023(4) 0.0402(15) Uani 1 1 d . . .
H21A H 0.3083 0.0892 0.6534 0.048 Uiso 1 1 calc R . .
C22 C 0.2916(5) 0.1051(5) 0.5096(3) 0.0315(13) Uani 1 1 d . . .
H22A H 0.3623 0.0288 0.4974 0.038 Uiso 1 1 calc R . .
C23 C -0.0238(5) 0.1097(4) 0.1609(3) 0.0222(11) Uani 1 1 d . . .
C24 C -0.1572(5) 0.0901(4) 0.1725(3) 0.0257(11) Uani 1 1 d . . .
H24A H -0.2436 0.1507 0.1963 0.031 Uiso 1 1 calc R . .
C25 C -0.1641(6) -0.0174(5) 0.1494(4) 0.0335(14) Uani 1 1 d . . .
H25A H -0.2548 -0.0305 0.1583 0.040 Uiso 1 1 calc R . .
C26 C -0.0392(6) -0.1057(5) 0.1136(4) 0.0326(13) Uani 1 1 d . . .
H26A H -0.0439 -0.1798 0.0994 0.039 Uiso 1 1 calc R . .
C27 C 0.0932(6) -0.0861(4) 0.0983(3) 0.0286(12) Uani 1 1 d . . .
H27A H 0.1780 -0.1458 0.0719 0.034 Uiso 1 1 calc R . .
C28 C 0.1004(5) 0.0204(4) 0.1217(3) 0.0253(11) Uani 1 1 d . . .
H28A H 0.1909 0.0336 0.1112 0.030 Uiso 1 1 calc R . .
C29 C -0.1462(5) 0.3091(6) 0.2862(4) 0.0373(14) Uani 1 1 d . . .
C30 C -0.2059(6) 0.4314(6) 0.2931(5) 0.0574(19) Uani 1 1 d . . .
H30A H -0.1862 0.4802 0.2436 0.069 Uiso 1 1 calc R . .
C31 C -0.2957(8) 0.4826(8) 0.3735(7) 0.081(3) Uani 1 1 d . . .
H31A H -0.3331 0.5658 0.3792 0.097 Uiso 1 1 calc R . .
C32 C -0.3291(9) 0.4129(12) 0.4434(7) 0.116(5) Uani 1 1 d . . .
H32A H -0.3890 0.4475 0.4978 0.139 Uiso 1 1 calc R . .
C33 C -0.2759(7) 0.2930(10) 0.4346(5) 0.089(3) Uani 1 1 d . . .
H33A H -0.3023 0.2453 0.4822 0.107 Uiso 1 1 calc R . .
C34 C -0.1839(6) 0.2397(6) 0.3575(4) 0.0469(16) Uani 1 1 d . . .
H34A H -0.1467 0.1563 0.3533 0.056 Uiso 1 1 calc R . .

loop_
_atom_site_aniso_label
_atom_site_aniso_U_11
_atom_site_aniso_U_22
_atom_site_aniso_U_33
_atom_site_aniso_U_23
_atom_site_aniso_U_13
_atom_site_aniso_U_12
N1 0.0132(18) 0.017(2) 0.023(2) -0.0026(17) 0.0009(16) -0.0018(16)
Y1 0.0227(3) 0.0201(3) 0.0234(3) -0.0007(2) 0.00004(19) -0.0089(2)
P1 0.0202(6) 0.0189(7) 0.0211(6) -0.0003(5) -0.0010(5) -0.0076(5)
P2 0.0178(6) 0.0251(7) 0.0226(6) -0.0017(6) -0.0018(5) -0.0072(6)
S1 0.0185(6) 0.0271(7) 0.0320(7) 0.0028(6) -0.0016(5) -0.0069(5)
S2 0.0285(7) 0.0278(8) 0.0317(7) 0.0062(6) -0.0098(6) -0.0093(6)
C1 0.033(3) 0.055(4) 0.024(3) 0.005(3) -0.005(2) -0.014(3)
C2 0.049(3) 0.027(3) 0.031(3) -0.001(3) 0.012(3) -0.012(3)
C3 0.026(3) 0.047(4) 0.036(3) -0.012(3) 0.010(2) -0.016(3)
C4 0.036(3) 0.039(4) 0.022(3) 0.001(3) 0.004(2) 0.000(3)
C5 0.048(3) 0.040(4) 0.026(3) -0.010(3) 0.009(3) -0.024(3)
C6 0.039(3) 0.035(3) 0.036(3) -0.012(3) 0.004(3) -0.019(3)
C7 0.059(4) 0.018(3) 0.043(3) -0.005(3) -0.015(3) -0.007(3)
C8 0.086(5) 0.030(4) 0.047(4) -0.011(3) 0.020(4) -0.037(4)
C9 0.034(3) 0.042(4) 0.086(5) -0.020(4) -0.006(3) -0.024(3)
C10 0.059(4) 0.013(3) 0.029(3) -0.011(2) -0.009(3) -0.008(3)
C11 0.029(3) 0.015(3) 0.021(2) -0.001(2) -0.005(2) -0.008(2)
C12 0.040(3) 0.036(3) 0.036(3) 0.009(3) -0.008(3) -0.021(3)
C13 0.061(4) 0.038(4) 0.041(3) 0.009(3) -0.004(3) -0.032(4)
C14 0.079(5) 0.023(3) 0.044(4) 0.007(3) -0.024(4) -0.025(4)
C15 0.052(4) 0.025(3) 0.038(3) -0.006(3) -0.011(3) -0.002(3)
C16 0.036(3) 0.022(3) 0.028(3) -0.001(2) -0.009(2) -0.007(3)
C17 0.025(3) 0.024(3) 0.024(3) 0.000(2) -0.002(2) -0.011(2)
C18 0.031(3) 0.031(3) 0.024(3) 0.003(2) -0.006(2) -0.014(3)
C19 0.042(3) 0.023(3) 0.035(3) -0.005(3) -0.004(3) -0.008(3)
C20 0.044(3) 0.047(4) 0.020(3) -0.005(3) 0.000(2) -0.015(3)
C21 0.048(4) 0.041(4) 0.027(3) 0.011(3) -0.010(3) -0.010(3)
C22 0.029(3) 0.035(3) 0.027(3) 0.004(3) -0.005(2) -0.008(3)
C23 0.028(3) 0.023(3) 0.018(2) 0.002(2) -0.004(2) -0.012(2)
C24 0.021(2) 0.026(3) 0.029(3) -0.001(2) 0.000(2) -0.006(2)
C25 0.029(3) 0.044(4) 0.036(3) 0.011(3) -0.012(2) -0.023(3)
C26 0.033(3) 0.033(3) 0.038(3) 0.007(3) -0.016(3) -0.018(3)
C27 0.033(3) 0.025(3) 0.024(3) -0.004(2) -0.001(2) -0.006(2)
C28 0.023(3) 0.033(3) 0.022(2) 0.000(2) -0.004(2) -0.012(2)
C29 0.020(3) 0.061(4) 0.031(3) -0.016(3) -0.001(2) -0.013(3)
C30 0.026(3) 0.066(5) 0.074(5) -0.037(4) -0.006(3) -0.005(3)
C31 0.036(4) 0.091(7) 0.101(7) -0.068(6) -0.009(4) 0.004(4)
C32 0.035(5) 0.205(14) 0.065(6) -0.072(8) 0.002(4) 0.016(6)
C33 0.028(4) 0.190(11) 0.025(4) -0.010(5) 0.008(3) -0.011(5)
C34 0.026(3) 0.081(5) 0.027(3) -0.008(3) 0.002(2) -0.012(3)

loop_
_atom_type_symbol
_atom_type_description
_atom_type_scat_dispersion_real
_atom_type_scat_dispersion_imag
_atom_type_scat_source
C C 0.0033 0.0016 'International Tables Vol C Tables 4.2.6.8 and 6.1.1.4'
H H 0.0000 0.0000 'International Tables Vol C Tables 4.2.6.8 and 6.1.1.4'
N N 0.0061 0.0033 'International Tables Vol C Tables 4.2.6.8 and 6.1.1.4'
P P 0.1023 0.0942 'International Tables Vol C Tables 4.2.6.8 and 6.1.1.4'
S S 0.1246 0.1234 'International Tables Vol C Tables 4.2.6.8 and 6.1.1.4'
Y Y -2.7962 3.5667 'International Tables Vol C Tables 4.2.6.8 and 6.1.1.4'

loop_
_geom_angle_atom_site_label_1
_geom_angle_atom_site_label_2
_geom_angle_atom_site_label_3
_geom_angle
_geom_angle_site_symmetry_1
_geom_angle_site_symmetry_3
_geom_angle_publ_flag
P1 N1 P2 142.9(2) . . ?
P1 N1 Y1 108.36(17) . . ?
P2 N1 Y1 108.34(17) . . ?
N1 Y1 S2 64.04(8) . . ?
N1 Y1 S1 63.85(9) . . ?
S2 Y1 S1 126.94(4) . . ?
N1 Y1 P1 27.53(8) . . ?
S2 Y1 P1 91.49(4) . . ?
S1 Y1 P1 36.50(4) . . ?
N1 Y1 P2 27.77(8) . . ?
S2 Y1 P2 36.27(4) . . ?
S1 Y1 P2 91.16(4) . . ?
P1 Y1 P2 55.23(3) . . ?
N1 P1 C11 112.12(19) . . ?
N1 P1 C17 111.3(2) . . ?
C11 P1 C17 104.7(2) . . ?
N1 P1 S1 104.99(14) . . ?
C11 P1 S1 112.22(17) . . ?
C17 P1 S1 111.66(15) . . ?
N1 P1 Y1 44.10(12) . . ?
C11 P1 Y1 133.01(15) . . ?
C17 P1 Y1 121.25(16) . . ?
S1 P1 Y1 61.28(5) . . ?
N1 P2 C23 109.6(2) . . ?
N1 P2 C29 110.3(2) . . ?
C23 P2 C29 107.3(2) . . ?
N1 P2 S2 104.66(14) . . ?
C23 P2 S2 113.31(15) . . ?
C29 P2 S2 111.6(2) . . ?
N1 P2 Y1 43.88(12) . . ?
C23 P2 Y1 125.12(17) . . ?
C29 P2 Y1 126.07(18) . . ?
S2 P2 Y1 60.79(5) . . ?
P1 S1 Y1 82.22(6) . . ?
P2 S2 Y1 82.94(5) . . ?
C2 C1 C5 107.9(4) . . ?
C1 C2 C3 108.7(5) . . ?
C4 C3 C2 107.4(4) . . ?
C3 C4 C5 108.8(5) . . ?
C4 C5 C1 107.3(5) . . ?
C10 C6 C7 108.6(5) . . ?
C8 C7 C6 108.1(5) . . ?
C7 C8 C9 107.8(5) . . ?
C10 C9 C8 107.2(5) . . ?
C6 C10 C9 108.3(5) . . ?
C16 C11 C12 120.0(5) . . ?
C16 C11 P1 121.8(4) . . ?
C12 C11 P1 118.0(4) . . ?
C13 C12 C11 119.7(6) . . ?
C12 C13 C14 119.8(5) . . ?
C15 C14 C13 120.5(5) . . ?
C14 C15 C16 120.3(6) . . ?
C11 C16 C15 119.6(5) . . ?
C18 C17 C22 118.4(5) . . ?
C18 C17 P1 121.8(3) . . ?
C22 C17 P1 119.8(4) . . ?
C19 C18 C17 120.6(4) . . ?
C20 C19 C18 120.1(5) . . ?
C21 C20 C19 119.3(5) . . ?
C22 C21 C20 120.4(5) . . ?
C21 C22 C17 121.2(5) . . ?
C24 C23 C28 118.5(4) . . ?
C24 C23 P2 122.7(4) . . ?
C28 C23 P2 118.8(3) . . ?
C25 C24 C23 120.3(5) . . ?
C26 C25 C24 120.3(4) . . ?
C25 C26 C27 120.2(5) . . ?
C28 C27 C26 119.6(5) . . ?
C27 C28 C23 121.0(4) . . ?
C30 C29 C34 118.7(6) . . ?
C30 C29 P2 119.2(5) . . ?
C34 C29 P2 121.7(5) . . ?
C29 C30 C31 120.0(7) . . ?
C32 C31 C30 120.3(9) . . ?
C33 C32 C31 119.7(9) . . ?
C32 C33 C34 121.3(9) . . ?
C33 C34 C29 119.9(7) . . ?

loop_
_geom_bond_atom_site_label_1
_geom_bond_atom_site_label_2
_geom_bond_distance
_geom_bond_site_symmetry_2
_geom_bond_publ_flag
N1 P1 1.615(3) . ?
N1 P2 1.634(3) . ?
N1 Y1 2.431(3) . ?
Y1 S2 2.9278(19) . ?
Y1 S1 2.9345(16) . ?
Y1 P1 3.3154(17) . ?
Y1 P2 3.3290(18) . ?
P1 C11 1.810(5) . ?
P1 C17 1.814(5) . ?
P1 S1 1.9905(19) . ?
P2 C23 1.798(5) . ?
P2 C29 1.816(6) . ?
P2 S2 1.9845(18) . ?
C1 C2 1.385(7) . ?
C1 C5 1.408(7) . ?
C2 C3 1.402(7) . ?
C3 C4 1.389(7) . ?
C4 C5 1.398(7) . ?
C6 C10 1.376(7) . ?
C6 C7 1.394(7) . ?
C7 C8 1.389(8) . ?
C8 C9 1.409(8) . ?
C9 C10 1.404(8) . ?
C11 C16 1.392(7) . ?
C11 C12 1.403(7) . ?
C12 C13 1.383(7) . ?
C13 C14 1.396(8) . ?
C14 C15 1.372(8) . ?
C15 C16 1.392(7) . ?
C17 C18 1.391(7) . ?
C17 C22 1.393(6) . ?
C18 C19 1.391(7) . ?
C19 C20 1.389(7) . ?
C20 C21 1.388(8) . ?
C21 C22 1.371(7) . ?
C23 C24 1.398(6) . ?
C23 C28 1.405(7) . ?
C24 C25 1.388(7) . ?
C25 C26 1.384(7) . ?
C26 C27 1.392(6) . ?
C27 C28 1.379(7) . ?
C29 C30 1.393(8) . ?
C29 C34 1.398(8) . ?
C30 C31 1.410(10) . ?
C31 C32 1.370(13) . ?
C32 C33 1.369(13) . ?
C33 C34 1.389(9) . ?
